data_2225902
loop_
_publ_author_name
'Dutkiewicz, Grzegorz'
'Mayekar, Anil N.'
'Yathirajan, H. S.'
'Narayana, B.'
'Kubicki, Maciej'

_publ_section_title
;
 2-(4-Methoxyphenyl)-6-trifluoromethyl-1<i>H</i>-pyrrolo[3,2-<i>c</i>]quinoline
 monohydrate
;
_journal_coeditor_code IM2190
_journal_issue 5
_journal_name_full 'Acta Crystallographica Section E'
_journal_page_first o1111
_journal_page_last o1112
_journal_paper_doi 10.1107/S1600536810013644
_journal_volume 66
_journal_year 2010
_chemical_formula_iupac 'C19 H13 F3 N2 O, H2 O'
_chemical_formula_moiety 'C19 H13 F3 N2 O, H2 O'
_chemical_formula_sum 'C19 H15 F3 N2 O2'
_chemical_formula_weight 360.33
_chemical_name_systematic
;
2-(4-Methoxyphenyl)-6-trifluoromethyl-1<i>H</i>-pyrrolo[3,2-<i>c</i>]quinoline
monohydrate
;
_space_group_IT_number 14
_symmetry_cell_setting monoclinic
_symmetry_space_group_name_Hall '-P 2ybc'
_symmetry_space_group_name_H-M 'P 1 21/c 1'
_atom_sites_solution_hydrogens geom
_atom_sites_solution_primary direct
_atom_sites_solution_secondary difmap
_audit_creation_method SHELXL-97
_cell_angle_alpha 90.00
_cell_angle_beta 102.743(8)
_cell_angle_gamma 90.00
_cell_formula_units_Z 4
_cell_length_a 13.8380(10)
_cell_length_b 7.0432(5)
_cell_length_c 17.758(2)
_cell_measurement_reflns_used 3587
_cell_measurement_temperature 295(2)
_cell_measurement_theta_max 75.1971
_cell_measurement_theta_min 3.2685
_cell_volume 1688.1(3)
_computing_cell_refinement 'CrysAlis Pro (Oxford Diffraction, 2009))'
_computing_data_collection 'CrysAlis Pro (Oxford Diffraction, 2009))'
_computing_data_reduction 'CrysAlis Pro (Oxford Diffraction, 2009))'
_computing_molecular_graphics
;
<i>Stereochemical Workstation Operation Manual</i> (Siemens, 1989) and
<i>Mercury</i> (Macrae <i>et al.</i>,  2008)
;
_computing_publication_material 'SHELXL97 (Sheldrick, 2008)'
_computing_structure_refinement 'SHELXL97 (Sheldrick, 2008)'
_computing_structure_solution 'SIR92 (Altomare <i>et al.</i>,  1993)'
_diffrn_ambient_temperature 295(2)
_diffrn_detector_area_resol_mean 5.2679
_diffrn_measured_fraction_theta_full 0.978
_diffrn_measured_fraction_theta_max 0.947
_diffrn_measurement_device_type 'Oxford Diffraction SuperNova (single source at offset) Atlas'
_diffrn_measurement_method \w
_diffrn_radiation_monochromator mirror
_diffrn_radiation_source 'SuperNova (Cu) X-ray Source'
_diffrn_radiation_type CuK\a
_diffrn_radiation_wavelength 1.54178
_diffrn_reflns_av_R_equivalents 0.0126
_diffrn_reflns_av_sigmaI/netI 0.0148
_diffrn_reflns_limit_h_max 15
_diffrn_reflns_limit_h_min -17
_diffrn_reflns_limit_k_max 5
_diffrn_reflns_limit_k_min -8
_diffrn_reflns_limit_l_max 19
_diffrn_reflns_limit_l_min -22
_diffrn_reflns_number 5601
_diffrn_reflns_theta_full 70.00
_diffrn_reflns_theta_max 75.32
_diffrn_reflns_theta_min 3.27
_exptl_absorpt_coefficient_mu 0.987
_exptl_absorpt_correction_T_max 1.00000
_exptl_absorpt_correction_T_min 0.33962
_exptl_absorpt_correction_type multi-scan
_exptl_absorpt_process_details '(CrysAlis Pro; Oxford Diffraction, 2009)'
_exptl_crystal_colour colourless
_exptl_crystal_density_diffrn 1.418
_exptl_crystal_density_method 'not measured'
_exptl_crystal_description plate
_exptl_crystal_F_000 744
_exptl_crystal_size_max 0.4
_exptl_crystal_size_mid 0.2
_exptl_crystal_size_min 0.1
_refine_diff_density_max 0.194
_refine_diff_density_min -0.208
_refine_ls_extinction_coef 0.0039(10)
_refine_ls_extinction_expression Fc^*^=kFc[1+0.001xFc^2^\l^3^/sin(2\q)]^-1/4^
_refine_ls_extinction_method 'SHELXL97 (Sheldrick, 2008)'
_refine_ls_goodness_of_fit_ref 1.070
_refine_ls_hydrogen_treatment refall
_refine_ls_matrix_type full
_refine_ls_number_parameters 296
_refine_ls_number_reflns 3304
_refine_ls_number_restraints 0
_refine_ls_restrained_S_all 1.070
_refine_ls_R_factor_all 0.0472
_refine_ls_R_factor_gt 0.0412
_refine_ls_shift/su_max 0.009
_refine_ls_shift/su_mean 0.001
_refine_ls_structure_factor_coef Fsqd
_refine_ls_weighting_details 'calc w=1/[\s^2^(Fo^2^)+(0.0763P)^2^+0.1838P] where P=(Fo^2^+2Fc^2^)/3'
_refine_ls_weighting_scheme calc
_refine_ls_wR_factor_gt 0.1227
_refine_ls_wR_factor_ref 0.1279
_reflns_number_gt 2767
_reflns_number_total 3304
_reflns_threshold_expression I>2\s(I)
_cod_data_source_file im2190.cif
_cod_data_source_block I
_cod_original_cell_volume 1688.2(2)
_cod_original_sg_symbol_H-M 'P 21/c'
_cod_database_code 2225902
_cod_database_fobs_code 2225902

loop_
_symmetry_equiv_pos_as_xyz
'x, y, z'
'-x, y+1/2, -z+1/2'
'-x, -y, -z'
'x, -y-1/2, z-1/2'

loop_
_atom_site_type_symbol
_atom_site_label
_atom_site_fract_x
_atom_site_fract_y
_atom_site_fract_z
_atom_site_U_iso_or_equiv
_atom_site_adp_type
_atom_site_calc_flag
_atom_site_refinement_flags
_atom_site_occupancy
_atom_site_disorder_assembly
_atom_site_disorder_group
N N1 0.78945(9) 0.29250(19) 0.16925(7) 0.0550(3) Uani d . 1 . .
C C2 0.88353(11) 0.3157(3) 0.20243(8) 0.0585(4) Uani d . 1 . .
H H2 0.9306(14) 0.344(3) 0.1687(10) 0.071(5) Uiso d . 1 . .
C C3 0.92113(10) 0.3055(2) 0.28263(8) 0.0510(3) Uani d . 1 . .
C C4 0.85387(10) 0.26693(18) 0.32912(7) 0.0439(3) Uani d . 1 . .
C C5 0.75150(10) 0.24194(18) 0.29686(8) 0.0457(3) Uani d . 1 . .
C C6 0.67970(11) 0.2042(2) 0.34033(9) 0.0564(4) Uani d . 1 . .
H H6 0.6994(13) 0.196(3) 0.3971(11) 0.069(5) Uiso d . 1 . .
C C7 0.58263(12) 0.1830(3) 0.30423(10) 0.0684(5) Uani d . 1 . .
H H7 0.5303(15) 0.158(3) 0.3354(11) 0.080(6) Uiso d . 1 . .
C C8 0.55295(12) 0.1992(3) 0.22380(10) 0.0668(4) Uani d . 1 . .
H H8 0.4799(16) 0.183(3) 0.1986(11) 0.080(6) Uiso d . 1 . .
C C9 0.62098(11) 0.2358(2) 0.18026(9) 0.0564(4) Uani d . 1 . .
C C91 0.58623(13) 0.2559(3) 0.09412(11) 0.0790(6) Uani d . 1 . .
F F91A 0.48893(9) 0.2321(3) 0.07127(7) 0.1234(6) Uani d . 1 . .
F F91B 0.62834(10) 0.1319(2) 0.05506(7) 0.1118(5) Uani d . 1 . .
F F91C 0.60642(9) 0.4282(2) 0.06897(7) 0.1051(5) Uani d . 1 . .
C C10 0.72299(10) 0.25735(19) 0.21521(8) 0.0474(3) Uani d . 1 . .
N N11 0.90552(8) 0.26236(16) 0.40374(6) 0.0451(3) Uani d . 1 . .
H H11 0.8790(14) 0.233(2) 0.4455(11) 0.065(5) Uiso d . 1 . .
C C12 1.00454(10) 0.2982(2) 0.40618(8) 0.0472(3) Uani d . 1 . .
C C13 1.01616(10) 0.3251(2) 0.33251(8) 0.0560(4) Uani d . 1 . .
H H13 1.0773(14) 0.354(3) 0.3175(10) 0.073(5) Uiso d . 1 . .
C C14 1.07851(10) 0.30124(19) 0.47970(8) 0.0469(3) Uani d . 1 . .
C C15 1.17510(10) 0.3653(2) 0.48185(9) 0.0557(4) Uani d . 1 . .
H H15 1.1925(12) 0.408(3) 0.4342(10) 0.067(5) Uiso d . 1 . .
C C16 1.24628(11) 0.3636(2) 0.54972(9) 0.0590(4) Uani d . 1 . .
H H16 1.3115(14) 0.409(3) 0.5519(10) 0.072(5) Uiso d . 1 . .
C C17 1.22347(10) 0.3006(2) 0.61766(8) 0.0528(3) Uani d . 1 . .
C C18 1.12861(11) 0.2388(2) 0.61730(9) 0.0547(4) Uani d . 1 . .
H H18 1.1117(13) 0.195(2) 0.6656(11) 0.064(5) Uiso d . 1 . .
C C19 1.05731(10) 0.2390(2) 0.54829(8) 0.0525(3) Uani d . 1 . .
H H19 0.9913(14) 0.193(2) 0.5499(10) 0.064(5) Uiso d . 1 . .
O O20 1.29904(8) 0.30707(18) 0.68177(6) 0.0660(3) Uani d . 1 . .
C C21 1.27720(15) 0.2604(3) 0.75398(10) 0.0669(5) Uani d . 1 . .
H H21A 1.3371(18) 0.280(3) 0.7903(13) 0.090(7) Uiso d . 1 . .
H H21B 1.2269(17) 0.345(3) 0.7653(12) 0.089(6) Uiso d . 1 . .
H H21C 1.2575(14) 0.133(3) 0.7546(11) 0.078(6) Uiso d . 1 . .
O O1W 0.81044(9) 0.12279(19) 0.51922(6) 0.0610(3) Uani d . 1 . .
H H1W1 0.7916(17) 0.165(3) 0.5623(13) 0.092(7) Uiso d . 1 . .
H H1W2 0.802(2) 0.008(4) 0.5170(15) 0.121(10) Uiso d . 1 . .

loop_
_atom_site_aniso_label
_atom_site_aniso_U_11
_atom_site_aniso_U_22
_atom_site_aniso_U_33
_atom_site_aniso_U_12
_atom_site_aniso_U_13
_atom_site_aniso_U_23
N1 0.0483(6) 0.0776(8) 0.0393(6) 0.0045(6) 0.0100(5) -0.0023(5)
C2 0.0472(7) 0.0893(11) 0.0408(7) 0.0035(7) 0.0132(6) 0.0002(7)
C3 0.0445(7) 0.0674(8) 0.0416(7) 0.0037(6) 0.0105(5) -0.0016(6)
C4 0.0430(7) 0.0504(7) 0.0378(6) 0.0029(5) 0.0077(5) -0.0014(5)
C5 0.0448(7) 0.0500(7) 0.0414(7) 0.0012(5) 0.0076(5) -0.0008(5)
C6 0.0491(8) 0.0735(9) 0.0463(7) -0.0054(7) 0.0100(6) 0.0035(7)
C7 0.0489(8) 0.0975(12) 0.0597(9) -0.0095(8) 0.0143(7) 0.0046(9)
C8 0.0443(8) 0.0930(12) 0.0600(9) -0.0049(8) 0.0046(7) -0.0004(8)
C9 0.0463(8) 0.0711(9) 0.0487(8) 0.0016(6) 0.0043(6) -0.0033(6)
C91 0.0496(9) 0.1272(17) 0.0557(10) -0.0007(10) 0.0016(7) -0.0078(10)
F91A 0.0517(6) 0.2442(19) 0.0643(7) -0.0149(8) -0.0089(5) 0.0008(8)
F91B 0.0891(8) 0.1757(14) 0.0664(6) -0.0034(8) 0.0080(6) -0.0496(8)
F91C 0.0881(8) 0.1500(12) 0.0710(7) 0.0129(8) 0.0040(6) 0.0398(8)
C10 0.0460(7) 0.0539(7) 0.0415(7) 0.0029(5) 0.0080(6) -0.0027(5)
N11 0.0421(6) 0.0557(6) 0.0369(5) 0.0007(4) 0.0074(4) 0.0000(4)
C12 0.0403(6) 0.0557(7) 0.0446(7) 0.0039(5) 0.0068(5) -0.0019(5)
C13 0.0410(7) 0.0829(10) 0.0446(7) 0.0022(7) 0.0108(6) 0.0002(7)
C14 0.0412(7) 0.0537(7) 0.0444(7) 0.0042(5) 0.0061(5) -0.0023(5)
C15 0.0445(7) 0.0705(9) 0.0514(8) -0.0003(6) 0.0090(6) 0.0010(7)
C16 0.0412(7) 0.0743(10) 0.0596(8) -0.0019(7) 0.0069(6) -0.0005(7)
C17 0.0430(7) 0.0580(8) 0.0515(7) 0.0063(6) -0.0022(6) -0.0032(6)
C18 0.0495(8) 0.0667(9) 0.0457(8) 0.0007(6) 0.0054(6) 0.0027(6)
C19 0.0415(7) 0.0682(9) 0.0459(7) -0.0012(6) 0.0057(6) -0.0004(6)
O20 0.0488(6) 0.0855(8) 0.0553(6) 0.0016(5) -0.0065(5) -0.0003(5)
C21 0.0688(11) 0.0694(11) 0.0532(9) 0.0023(8) -0.0063(8) -0.0012(8)
O1W 0.0696(7) 0.0718(8) 0.0449(5) -0.0025(6) 0.0199(5) 0.0002(5)

loop_
_atom_type_symbol
_atom_type_description
_atom_type_scat_dispersion_real
_atom_type_scat_dispersion_imag
_atom_type_scat_source
C C 0.0181 0.0091 'International Tables Vol C Tables 4.2.6.8 and 6.1.1.4'
H H 0.0000 0.0000 'International Tables Vol C Tables 4.2.6.8 and 6.1.1.4'
N N 0.0311 0.0180 'International Tables Vol C Tables 4.2.6.8 and 6.1.1.4'
O O 0.0492 0.0322 'International Tables Vol C Tables 4.2.6.8 and 6.1.1.4'
F F 0.0727 0.0534 'International Tables Vol C Tables 4.2.6.8 and 6.1.1.4'

loop_
_geom_angle_atom_site_label_1
_geom_angle_atom_site_label_2
_geom_angle_atom_site_label_3
_geom_angle_site_symmetry_1
_geom_angle_site_symmetry_3
_geom_angle
_geom_angle_publ_flag
C2 N1 C10 . . 118.69(12) ?
N1 C2 C3 . . 123.77(13) ?
N1 C2 H2 . . 117.9(10) ?
C3 C2 H2 . . 118.3(10) ?
C4 C3 C2 . . 117.49(13) ?
C4 C3 C13 . . 107.18(12) ?
C2 C3 C13 . . 135.34(14) ?
N11 C4 C3 . . 107.71(12) ?
N11 C4 C5 . . 130.89(12) ?
C3 C4 C5 . . 121.39(12) ?
C6 C5 C4 . . 124.31(13) ?
C6 C5 C10 . . 120.15(13) ?
C4 C5 C10 . . 115.54(12) ?
C7 C6 C5 . . 120.19(14) ?
C7 C6 H6 . . 119.7(11) ?
C5 C6 H6 . . 120.1(11) ?
C6 C7 C8 . . 120.51(15) ?
C6 C7 H7 . . 120.5(11) ?
C8 C7 H7 . . 119.0(11) ?
C9 C8 C7 . . 120.52(15) ?
C9 C8 H8 . . 120.9(12) ?
C7 C8 H8 . . 118.6(12) ?
C8 C9 C10 . . 121.00(14) ?
C8 C9 C91 . . 119.11(14) ?
C10 C9 C91 . . 119.88(14) ?
F91B C91 F91A . . 106.84(17) ?
F91B C91 F91C . . 105.85(17) ?
F91A C91 F91C . . 106.47(18) ?
F91B C91 C9 . . 112.99(17) ?
F91A C91 C9 . . 111.93(16) ?
F91C C91 C9 . . 112.29(16) ?
N1 C10 C5 . . 123.12(13) ?
N1 C10 C9 . . 119.26(13) ?
C5 C10 C9 . . 117.63(13) ?
C4 N11 C12 . . 109.27(11) ?
C4 N11 H11 . . 124.9(11) ?
C12 N11 H11 . . 125.7(11) ?
C13 C12 N11 . . 108.67(12) ?
C13 C12 C14 . . 129.95(13) ?
N11 C12 C14 . . 121.38(12) ?
C12 C13 C3 . . 107.17(12) ?
C12 C13 H13 . . 126.2(11) ?
C3 C13 H13 . . 126.6(11) ?
C19 C14 C15 . . 117.58(13) ?
C19 C14 C12 . . 122.34(12) ?
C15 C14 C12 . . 120.07(13) ?
C16 C15 C14 . . 120.92(14) ?
C16 C15 H15 . . 119.7(10) ?
C14 C15 H15 . . 119.4(10) ?
C15 C16 C17 . . 120.54(14) ?
C15 C16 H16 . . 121.5(11) ?
C17 C16 H16 . . 117.9(11) ?
O20 C17 C18 . . 124.48(14) ?
O20 C17 C16 . . 115.81(13) ?
C18 C17 C16 . . 119.70(13) ?
C17 C18 C19 . . 119.43(14) ?
C17 C18 H18 . . 120.1(11) ?
C19 C18 H18 . . 120.5(11) ?
C14 C19 C18 . . 121.83(14) ?
C14 C19 H19 . . 120.8(10) ?
C18 C19 H19 . . 117.4(10) ?
C17 O20 C21 . . 117.95(13) ?
O20 C21 H21A . . 104.7(14) ?
O20 C21 H21B . . 110.5(13) ?
H21A C21 H21B . . 109.4(17) ?
O20 C21 H21C . . 110.6(12) ?
H21A C21 H21C . . 110.3(17) ?
H21B C21 H21C . . 111.1(18) ?
H1W1 O1W H1W2 . . 107(2) ?

loop_
_geom_bond_atom_site_label_1
_geom_bond_atom_site_label_2
_geom_bond_site_symmetry_2
_geom_bond_distance
_geom_bond_publ_flag
N1 C2 . 1.3155(19) ?
N1 C10 . 1.3800(18) ?
C2 C3 . 1.4061(19) ?
C2 H2 . 1.00(2) ?
C3 C4 . 1.4004(19) ?
C3 C13 . 1.4210(19) ?
C4 N11 . 1.3601(17) ?
C4 C5 . 1.4170(19) ?
C5 C6 . 1.411(2) ?
C5 C10 . 1.4202(19) ?
C6 C7 . 1.363(2) ?
C6 H6 . 0.987(19) ?
C7 C8 . 1.401(2) ?
C7 H7 . 1.02(2) ?
C8 C9 . 1.368(2) ?
C8 H8 . 1.02(2) ?
C9 C10 . 1.419(2) ?
C9 C91 . 1.506(2) ?
C91 F91B . 1.327(2) ?
C91 F91A . 1.328(2) ?
C91 F91C . 1.344(3) ?
N11 C12 . 1.3845(17) ?
N11 H11 . 0.92(2) ?
C12 C13 . 1.3662(19) ?
C12 C14 . 1.4707(18) ?
C13 H13 . 0.96(2) ?
C14 C19 . 1.385(2) ?
C14 C15 . 1.403(2) ?
C15 C16 . 1.378(2) ?
C15 H15 . 0.977(18) ?
C16 C17 . 1.386(2) ?
C16 H16 . 0.950(19) ?
C17 O20 . 1.3663(16) ?
C17 C18 . 1.382(2) ?
C18 C19 . 1.394(2) ?
C18 H18 . 0.988(19) ?
C19 H19 . 0.977(19) ?
O20 C21 . 1.419(2) ?
C21 H21A . 0.94(2) ?
C21 H21B . 0.97(2) ?
C21 H21C . 0.94(2) ?
O1W H1W1 . 0.91(2) ?
O1W H1W2 . 0.82(3) ?

loop_
_geom_hbond_atom_site_label_D
_geom_hbond_atom_site_label_H
_geom_hbond_atom_site_label_A
_geom_hbond_site_symmetry_A
_geom_hbond_distance_DH
_geom_hbond_distance_HA
_geom_hbond_distance_DA
_geom_hbond_angle_DHA
C6 H6 O1W . 0.987(19) 2.42(2) 3.340(2) 155(2)
N11 H11 O1W . 0.92(2) 1.94(2) 2.845(2) 167(2)
C19 H19 O1W . 0.977(19) 2.49(2) 3.439(2) 164.0(10)
C8 H8 O20 4_465 1.02(2) 2.45(2) 3.427(2) 160(2)
O1W H1W1 N1 4_566 0.91(2) 1.93(2) 2.807(2) 161(2)
C21 H21C CgA 3_756 0.94(2) 2.83(2) 3.550(2) 135(2)
C21 H21B CgB 3_766 0.97(2) 2.72(2) 3.503(2) 138(2)
O1W H1W2 CgD 3_756 0.82(3) 2.62(3) 3.310(2) 143(2)

loop_
_geom_torsion_atom_site_label_1
_geom_torsion_atom_site_label_2
_geom_torsion_atom_site_label_3
_geom_torsion_atom_site_label_4
_geom_torsion_site_symmetry_1
_geom_torsion_site_symmetry_2
_geom_torsion_site_symmetry_3
_geom_torsion_site_symmetry_4
_geom_torsion
_geom_torsion_publ_flag
C10 N1 C2 C3 . . . . 0.5(3) ?
N1 C2 C3 C4 . . . . 0.5(3) ?
N1 C2 C3 C13 . . . . -179.65(17) ?
C2 C3 C4 N11 . . . . 179.62(13) ?
C13 C3 C4 N11 . . . . -0.26(16) ?
C2 C3 C4 C5 . . . . -1.0(2) ?
C13 C3 C4 C5 . . . . 179.15(13) ?
N11 C4 C5 C6 . . . . -0.2(2) ?
C3 C4 C5 C6 . . . . -179.49(14) ?
N11 C4 C5 C10 . . . . 179.70(13) ?
C3 C4 C5 C10 . . . . 0.45(19) ?
C4 C5 C6 C7 . . . . 179.73(15) ?
C10 C5 C6 C7 . . . . -0.2(2) ?
C5 C6 C7 C8 . . . . -0.3(3) ?
C6 C7 C8 C9 . . . . 0.2(3) ?
C7 C8 C9 C10 . . . . 0.3(3) ?
C7 C8 C9 C91 . . . . -178.87(18) ?
C8 C9 C91 F91B . . . . -121.27(19) ?
C10 C9 C91 F91B . . . . 59.5(2) ?
C8 C9 C91 F91A . . . . -0.6(3) ?
C10 C9 C91 F91A . . . . -179.81(17) ?
C8 C9 C91 F91C . . . . 119.09(18) ?
C10 C9 C91 F91C . . . . -60.1(2) ?
C2 N1 C10 C5 . . . . -1.0(2) ?
C2 N1 C10 C9 . . . . 178.74(15) ?
C6 C5 C10 N1 . . . . -179.48(14) ?
C4 C5 C10 N1 . . . . 0.6(2) ?
C6 C5 C10 C9 . . . . 0.7(2) ?
C4 C5 C10 C9 . . . . -179.21(12) ?
C8 C9 C10 N1 . . . . 179.42(16) ?
C91 C9 C10 N1 . . . . -1.4(2) ?
C8 C9 C10 C5 . . . . -0.8(2) ?
C91 C9 C10 C5 . . . . 178.39(15) ?
C3 C4 N11 C12 . . . . 0.29(15) ?
C5 C4 N11 C12 . . . . -179.04(13) ?
C4 N11 C12 C13 . . . . -0.21(16) ?
C4 N11 C12 C14 . . . . -179.70(12) ?
N11 C12 C13 C3 . . . . 0.05(17) ?
C14 C12 C13 C3 . . . . 179.47(14) ?
C4 C3 C13 C12 . . . . 0.12(17) ?
C2 C3 C13 C12 . . . . -179.72(18) ?
C13 C12 C14 C19 . . . . -168.59(16) ?
N11 C12 C14 C19 . . . . 10.8(2) ?
C13 C12 C14 C15 . . . . 10.1(2) ?
N11 C12 C14 C15 . . . . -170.52(13) ?
C19 C14 C15 C16 . . . . 0.8(2) ?
C12 C14 C15 C16 . . . . -177.96(14) ?
C14 C15 C16 C17 . . . . -0.8(2) ?
C15 C16 C17 O20 . . . . -179.21(14) ?
C15 C16 C17 C18 . . . . 0.0(2) ?
O20 C17 C18 C19 . . . . 179.80(14) ?
C16 C17 C18 C19 . . . . 0.6(2) ?
C15 C14 C19 C18 . . . . -0.1(2) ?
C12 C14 C19 C18 . . . . 178.60(13) ?
C17 C18 C19 C14 . . . . -0.6(2) ?
C18 C17 O20 C21 . . . . -4.8(2) ?
C16 C17 O20 C21 . . . . 174.42(15) ?

loop_
_cod_related_entry_id
_cod_related_entry_database
_cod_related_entry_code
1 ChemSpider 30656075
